data_7100984
loop_
_publ_author_name
'Danopoulos, Andreas A.'
'Wright, Joseph A.'
'Motherwell, Willam B.'

_publ_section_title
;
Molecular N2 complexes of iron stabilised by
N-heterocyclic 'pincer' dicarbene ligands
;
_journal_name_full 'Chemical Communications'
_journal_paper_doi 10.1039/b415562a
_journal_year 2005
_chemical_formula_moiety 'C37 H41 Fe N5 O2, 1.5(C6 H6)'
_chemical_formula_sum 'C46 H50 Fe N5 O2'
_chemical_formula_weight 760.76
_space_group_IT_number 61
_space_group_name_Hall '-P 2ac 2ab'
_space_group_name_H-M_alt 'P b c a'
_symmetry_cell_setting orthorhombic
_symmetry_space_group_name_Hall '-P 2ac 2ab'
_symmetry_space_group_name_H-M 'P b c a'
_cell_angle_alpha 90.00
_cell_angle_beta 90.00
_cell_angle_gamma 90.00
_cell_formula_units_Z 8
_cell_length_a 17.343(3)
_cell_length_b 16.989(2)
_cell_length_c 27.436(4)
_cell_measurement_temperature 120(2)
_cell_volume 8084(2)
_diffrn_ambient_temperature 120(2)
_exptl_crystal_density_diffrn 1.250
_cod_database_code 7100984

loop_
_symmetry_equiv_pos_as_xyz
'x, y, z'
'-x+1/2, -y, z+1/2'
'-x, y+1/2, -z+1/2'
'x+1/2, -y+1/2, -z'
'-x, -y, -z'
'x-1/2, y, -z-1/2'
'x, -y-1/2, z-1/2'
'-x-1/2, y-1/2, z'

loop_
_atom_site_label
_atom_site_type_symbol
_atom_site_fract_x
_atom_site_fract_y
_atom_site_fract_z
_atom_site_U_iso_or_equiv
_atom_site_adp_type
_atom_site_occupancy
_atom_site_symmetry_multiplicity
_atom_site_calc_flag
_atom_site_refinement_flags
_atom_site_disorder_assembly
_atom_site_disorder_group
C1 C 0.31279(19) -0.01991(17) 0.37685(11) 0.0218(7) Uani 1 1 d . . .
C2 C 0.24830(18) 0.08872(16) 0.41189(11) 0.0189(7) Uani 1 1 d . . .
C3 C 0.17834(19) 0.02441(17) 0.47065(11) 0.0235(8) Uani 1 1 d . . .
H3 H 0.1438 0.0160 0.4970 0.028 Uiso 1 1 calc R . .
C4 C 0.21831(19) -0.03112(18) 0.44734(11) 0.0247(8) Uani 1 1 d . . .
H4 H 0.2178 -0.0860 0.4539 0.030 Uiso 1 1 calc R . .
C5 C 0.16155(18) 0.17162(17) 0.46299(11) 0.0192(7) Uani 1 1 d . . .
C6 C 0.09077(18) 0.19216(17) 0.44189(11) 0.0210(7) Uani 1 1 d . . .
C7 C 0.06019(19) 0.26591(18) 0.45337(11) 0.0251(8) Uani 1 1 d . . .
H7 H 0.0131 0.2822 0.4388 0.030 Uiso 1 1 calc R . .
C8 C 0.0975(2) 0.31572(18) 0.48563(12) 0.0288(8) Uani 1 1 d . . .
H8 H 0.0761 0.3658 0.4929 0.035 Uiso 1 1 calc R . .
C9 C 0.16597(19) 0.29274(18) 0.50733(11) 0.0252(8) Uani 1 1 d . . .
H9 H 0.1902 0.3270 0.5300 0.030 Uiso 1 1 calc R . .
C10 C 0.20013(18) 0.22072(17) 0.49669(10) 0.0212(7) Uani 1 1 d . . .
C11 C 0.27370(19) 0.19401(18) 0.52137(11) 0.0255(8) Uani 1 1 d . . .
H11 H 0.3037 0.1622 0.4973 0.031 Uiso 1 1 calc R . .
C12 C 0.3254(2) 0.2610(2) 0.53867(13) 0.0402(10) Uani 1 1 d . . .
H12A H 0.3351 0.2972 0.5115 0.060 Uiso 1 1 calc R . .
H12B H 0.3744 0.2395 0.5504 0.060 Uiso 1 1 calc R . .
H12C H 0.2998 0.2895 0.5652 0.060 Uiso 1 1 calc R . .
C13 C 0.2545(2) 0.1404(2) 0.56473(12) 0.0362(9) Uani 1 1 d . . .
H13A H 0.2250 0.1701 0.5890 0.054 Uiso 1 1 calc R . .
H13B H 0.3024 0.1212 0.5795 0.054 Uiso 1 1 calc R . .
H13C H 0.2238 0.0955 0.5534 0.054 Uiso 1 1 calc R . .
C14 C 0.04685(19) 0.13439(19) 0.40978(11) 0.0269(8) Uani 1 1 d . . .
H14 H 0.0849 0.0969 0.3953 0.032 Uiso 1 1 calc R . .
C15 C -0.0103(2) 0.08663(19) 0.44097(12) 0.0303(8) Uani 1 1 d . . .
H15A H 0.0180 0.0577 0.4661 0.045 Uiso 1 1 calc R . .
H15B H -0.0382 0.0494 0.4201 0.045 Uiso 1 1 calc R . .
H15C H -0.0472 0.1225 0.4565 0.045 Uiso 1 1 calc R . .
C16 C 0.0031(2) 0.1737(2) 0.36813(12) 0.0356(9) Uani 1 1 d . . .
H16A H -0.0384 0.2064 0.3815 0.053 Uiso 1 1 calc R . .
H16B H -0.0190 0.1332 0.3469 0.053 Uiso 1 1 calc R . .
H16C H 0.0386 0.2067 0.3493 0.053 Uiso 1 1 calc R . .
C17 C 0.33565(19) -0.09618(18) 0.36762(12) 0.0273(8) Uani 1 1 d . . .
H17 H 0.3139 -0.1391 0.3850 0.033 Uiso 1 1 calc R . .
C18 C 0.3915(2) -0.10828(18) 0.33211(12) 0.0312(9) Uani 1 1 d . . .
H18 H 0.4077 -0.1603 0.3246 0.037 Uiso 1 1 calc R . .
C19 C 0.4242(2) -0.04457(17) 0.30740(12) 0.0273(8) Uani 1 1 d . . .
H19 H 0.4630 -0.0523 0.2835 0.033 Uiso 1 1 calc R . .
C20 C 0.39826(18) 0.02972(17) 0.31880(11) 0.0219(7) Uani 1 1 d . . .
C21 C 0.38558(19) 0.16854(17) 0.31917(11) 0.0209(7) Uani 1 1 d . . .
C22 C 0.48180(19) 0.20024(18) 0.26517(11) 0.0240(8) Uani 1 1 d . . .
H22 H 0.5154 0.2312 0.2457 0.029 Uiso 1 1 calc R . .
C23 C 0.48091(19) 0.12134(18) 0.26768(11) 0.0255(8) Uani 1 1 d . . .
H23 H 0.5134 0.0859 0.2505 0.031 Uiso 1 1 calc R . .
C24 C 0.40879(18) 0.31245(17) 0.30351(11) 0.0212(7) Uani 1 1 d . . .
C25 C 0.36171(19) 0.35077(18) 0.26986(11) 0.0261(8) Uani 1 1 d . . .
C26 C 0.3479(2) 0.43083(18) 0.27716(12) 0.0320(9) Uani 1 1 d . . .
H26 H 0.3163 0.4587 0.2548 0.038 Uiso 1 1 calc R . .
C27 C 0.3795(2) 0.47015(19) 0.31632(12) 0.0313(9) Uani 1 1 d . . .
H27 H 0.3693 0.5246 0.3209 0.038 Uiso 1 1 calc R . .
C28 C 0.4259(2) 0.43037(18) 0.34891(12) 0.0284(8) Uani 1 1 d . . .
H28 H 0.4472 0.4581 0.3758 0.034 Uiso 1 1 calc R . .
C29 C 0.44251(18) 0.35103(18) 0.34347(11) 0.0227(7) Uani 1 1 d . . .
C30 C 0.49621(19) 0.30769(19) 0.37823(11) 0.0277(8) Uani 1 1 d . . .
H30 H 0.4760 0.2529 0.3822 0.033 Uiso 1 1 calc R . .
C31 C 0.5771(2) 0.3018(2) 0.35678(13) 0.0410(10) Uani 1 1 d . . .
H31A H 0.5749 0.2742 0.3255 0.062 Uiso 1 1 calc R . .
H31B H 0.6105 0.2727 0.3793 0.062 Uiso 1 1 calc R . .
H31C H 0.5980 0.3548 0.3518 0.062 Uiso 1 1 calc R . .
C32 C 0.5012(2) 0.3451(2) 0.42926(12) 0.0341(9) Uani 1 1 d . . .
H32A H 0.5262 0.3967 0.4269 0.051 Uiso 1 1 calc R . .
H32B H 0.5314 0.3109 0.4508 0.051 Uiso 1 1 calc R . .
H32C H 0.4491 0.3515 0.4426 0.051 Uiso 1 1 calc R . .
C33 C 0.3294(2) 0.3098(2) 0.22499(12) 0.0360(9) Uani 1 1 d . . .
H33 H 0.3352 0.2518 0.2299 0.043 Uiso 1 1 calc R . .
C34 C 0.3760(2) 0.3325(2) 0.17960(13) 0.0493(11) Uani 1 1 d . . .
H34A H 0.3694 0.3888 0.1730 0.074 Uiso 1 1 calc R . .
H34B H 0.3577 0.3021 0.1516 0.074 Uiso 1 1 calc R . .
H34C H 0.4307 0.3212 0.1852 0.074 Uiso 1 1 calc R . .
C35 C 0.2439(2) 0.3269(2) 0.21707(13) 0.0422(10) Uani 1 1 d . . .
H35A H 0.2153 0.3153 0.2470 0.063 Uiso 1 1 calc R . .
H35B H 0.2243 0.2940 0.1905 0.063 Uiso 1 1 calc R . .
H35C H 0.2371 0.3826 0.2086 0.063 Uiso 1 1 calc R . .
C36 C 0.2230(2) 0.17642(19) 0.32766(12) 0.0265(8) Uani 1 1 d . . .
C37 C 0.31396(19) 0.23276(18) 0.39855(11) 0.0241(8) Uani 1 1 d . . .
C38 C 0.2667(2) 0.0900(2) 0.20995(14) 0.0388(10) Uani 1 1 d . . .
H38 H 0.2817 0.1020 0.2424 0.047 Uiso 1 1 calc R . .
C39 C 0.3166(2) 0.0499(2) 0.17956(15) 0.0494(11) Uani 1 1 d . . .
H39 H 0.3657 0.0341 0.1914 0.059 Uiso 1 1 calc R . .
C40 C 0.2960(3) 0.0328(2) 0.13261(15) 0.0525(11) Uani 1 1 d . . .
H40 H 0.3308 0.0056 0.1118 0.063 Uiso 1 1 calc R . .
C41 C 0.2243(3) 0.0554(2) 0.11568(14) 0.0533(13) Uani 1 1 d . . .
H41 H 0.2098 0.0439 0.0831 0.064 Uiso 1 1 calc R . .
C42 C 0.1733(3) 0.0949(2) 0.14614(16) 0.0584(13) Uani 1 1 d . . .
H42 H 0.1237 0.1098 0.1347 0.070 Uiso 1 1 calc R . .
C43 C 0.1959(3) 0.1122(2) 0.19341(14) 0.0455(10) Uani 1 1 d . . .
H43 H 0.1617 0.1398 0.2144 0.055 Uiso 1 1 calc R . .
C44 C 0.0086(4) 0.0013(3) 0.04888(16) 0.0685(16) Uani 1 1 d D . .
H44 H 0.0152 0.0022 0.0832 0.082 Uiso 1 1 calc R . .
C45 C 0.0604(3) -0.0372(3) 0.0205(3) 0.0675(16) Uani 1 1 d D . .
H45 H 0.1028 -0.0636 0.0350 0.081 Uiso 1 1 calc R . .
C46 C -0.0517(3) 0.0380(2) 0.0287(2) 0.0644(15) Uani 1 1 d D . .
H46 H -0.0882 0.0644 0.0486 0.077 Uiso 1 1 calc R . .
Fe1 Fe 0.30270(3) 0.14763(2) 0.363609(15) 0.01982(14) Uani 1 1 d . . .
N1 N 0.34156(15) 0.04309(14) 0.35233(9) 0.0211(6) Uani 1 1 d . . .
N2 N 0.26090(15) 0.00735(14) 0.41149(9) 0.0200(6) Uani 1 1 d . . .
N3 N 0.19607(15) 0.09722(13) 0.44964(8) 0.0192(6) Uani 1 1 d . . .
N4 N 0.42268(15) 0.10192(14) 0.30063(9) 0.0212(6) Uani 1 1 d . . .
N5 N 0.42443(15) 0.22870(13) 0.29638(9) 0.0199(6) Uani 1 1 d . . .
O1 O 0.16969(14) 0.19843(14) 0.30600(8) 0.0360(6) Uani 1 1 d . . .
O2 O 0.31798(14) 0.29119(12) 0.42060(8) 0.0345(6) Uani 1 1 d . . .

loop_
_atom_site_aniso_label
_atom_site_aniso_U_11
_atom_site_aniso_U_22
_atom_site_aniso_U_33
_atom_site_aniso_U_23
_atom_site_aniso_U_13
_atom_site_aniso_U_12
C1 0.0249(19) 0.0181(16) 0.0225(18) -0.0005(13) -0.0031(15) 0.0009(15)
C2 0.0153(17) 0.0173(16) 0.0240(18) -0.0036(13) -0.0069(15) 0.0044(14)
C3 0.0242(19) 0.0231(17) 0.0233(18) 0.0042(14) 0.0018(15) -0.0055(15)
C4 0.026(2) 0.0184(16) 0.030(2) 0.0015(14) 0.0029(16) -0.0046(16)
C5 0.0191(17) 0.0176(15) 0.0209(17) 0.0030(13) 0.0064(15) 0.0005(14)
C6 0.0212(18) 0.0252(17) 0.0164(17) 0.0054(13) 0.0022(14) -0.0009(15)
C7 0.0205(19) 0.0271(18) 0.0276(19) 0.0045(14) 0.0004(16) 0.0069(16)
C8 0.033(2) 0.0196(17) 0.034(2) -0.0031(15) 0.0086(17) 0.0062(16)
C9 0.027(2) 0.0221(17) 0.0265(19) -0.0043(14) 0.0020(16) -0.0032(16)
C10 0.0192(18) 0.0256(17) 0.0188(17) 0.0018(13) 0.0021(15) -0.0021(15)
C11 0.0228(19) 0.0292(18) 0.0245(19) -0.0065(14) 0.0021(15) 0.0024(16)
C12 0.029(2) 0.049(2) 0.042(2) -0.0019(18) -0.0090(18) -0.0053(19)
C13 0.038(2) 0.038(2) 0.033(2) 0.0037(16) -0.0097(18) 0.0017(19)
C14 0.0224(19) 0.0317(18) 0.0266(19) -0.0049(14) -0.0029(16) 0.0004(16)
C15 0.028(2) 0.0288(18) 0.034(2) -0.0025(15) -0.0011(17) -0.0020(17)
C16 0.031(2) 0.048(2) 0.027(2) 0.0024(16) -0.0050(17) -0.0052(18)
C17 0.0246(19) 0.0224(17) 0.035(2) 0.0016(15) 0.0009(17) -0.0014(15)
C18 0.035(2) 0.0189(17) 0.040(2) -0.0055(15) 0.0033(18) 0.0070(16)
C19 0.025(2) 0.0256(18) 0.032(2) -0.0043(14) 0.0079(16) 0.0045(16)
C20 0.0226(19) 0.0214(16) 0.0217(18) 0.0004(14) -0.0023(15) 0.0009(15)
C21 0.0237(18) 0.0190(16) 0.0200(17) -0.0009(13) -0.0053(15) 0.0014(15)
C22 0.0245(19) 0.0294(18) 0.0180(17) 0.0011(14) 0.0034(15) 0.0030(16)
C23 0.0233(19) 0.0289(18) 0.0243(19) -0.0022(14) 0.0039(16) 0.0064(16)
C24 0.0227(19) 0.0219(16) 0.0189(17) 0.0007(13) 0.0045(15) 0.0008(15)
C25 0.029(2) 0.0261(17) 0.0229(18) 0.0045(14) -0.0012(16) 0.0034(16)
C26 0.040(2) 0.0264(18) 0.030(2) 0.0038(15) -0.0073(18) 0.0084(17)
C27 0.042(2) 0.0204(17) 0.031(2) -0.0024(15) -0.0016(18) 0.0050(17)
C28 0.032(2) 0.0252(17) 0.028(2) -0.0055(14) -0.0016(17) -0.0014(17)
C29 0.0220(18) 0.0269(17) 0.0192(17) 0.0003(14) 0.0022(14) 0.0026(15)
C30 0.027(2) 0.0253(17) 0.031(2) -0.0033(14) -0.0083(16) -0.0012(16)
C31 0.029(2) 0.050(2) 0.044(2) -0.0111(18) -0.0115(19) 0.0073(19)
C32 0.037(2) 0.037(2) 0.029(2) 0.0006(15) -0.0079(17) 0.0022(18)
C33 0.048(2) 0.0257(18) 0.034(2) -0.0013(15) -0.0189(19) 0.0056(18)
C34 0.046(3) 0.073(3) 0.029(2) -0.013(2) -0.006(2) 0.014(2)
C35 0.042(2) 0.048(2) 0.037(2) 0.0031(18) -0.0092(19) -0.008(2)
C36 0.029(2) 0.0270(18) 0.0233(19) 0.0017(15) 0.0089(17) 0.0029(17)
C37 0.024(2) 0.0235(18) 0.0247(19) 0.0036(14) 0.0060(15) 0.0003(15)
C38 0.043(3) 0.040(2) 0.034(2) -0.0044(17) 0.003(2) -0.009(2)
C39 0.035(3) 0.055(3) 0.058(3) -0.012(2) 0.000(2) -0.014(2)
C40 0.055(3) 0.057(3) 0.046(3) -0.011(2) 0.013(2) -0.017(2)
C41 0.098(4) 0.029(2) 0.032(2) -0.0017(17) -0.011(3) -0.012(2)
C42 0.074(3) 0.034(2) 0.067(3) -0.005(2) -0.029(3) 0.008(2)
C43 0.052(3) 0.037(2) 0.048(3) -0.0065(18) 0.000(2) 0.004(2)
C44 0.127(5) 0.037(3) 0.042(3) 0.006(2) -0.014(3) -0.036(3)
C45 0.036(3) 0.037(3) 0.129(5) 0.015(3) -0.036(3) 0.003(2)
C46 0.058(4) 0.033(2) 0.102(5) -0.015(3) 0.051(3) -0.013(3)
Fe1 0.0214(3) 0.0169(2) 0.0211(3) -0.00070(18) 0.0024(2) 0.0024(2)
N1 0.0231(15) 0.0199(13) 0.0202(15) -0.0023(11) 0.0016(12) 0.0009(12)
N2 0.0210(15) 0.0190(13) 0.0199(14) 0.0001(11) 0.0020(12) 0.0001(12)
N3 0.0204(15) 0.0183(13) 0.0188(14) -0.0002(10) -0.0009(12) 0.0012(12)
N4 0.0223(15) 0.0214(14) 0.0198(15) -0.0024(11) 0.0022(12) 0.0043(12)
N5 0.0234(16) 0.0178(13) 0.0185(14) -0.0014(11) 0.0009(12) 0.0014(12)
O1 0.0286(15) 0.0436(15) 0.0358(15) 0.0063(11) -0.0026(12) 0.0086(12)
O2 0.0454(16) 0.0220(12) 0.0361(14) -0.0073(11) 0.0129(12) -0.0025(12)

loop_
_geom_bond_atom_site_label_1
_geom_bond_atom_site_label_2
_geom_bond_distance
_geom_bond_site_symmetry_2
_geom_bond_publ_flag
C1 N1 1.359(4) . ?
C1 C17 1.379(4) . ?
C1 N2 1.389(4) . ?
C2 N3 1.384(4) . ?
C2 N2 1.400(4) . ?
C2 Fe1 1.910(3) . ?
C3 C4 1.334(4) . ?
C3 N3 1.399(4) . ?
C3 H3 0.9500 . ?
C4 N2 1.393(4) . ?
C4 H4 0.9500 . ?
C5 C6 1.401(4) . ?
C5 C10 1.414(4) . ?
C5 N3 1.446(4) . ?
C6 C7 1.397(4) . ?
C6 C14 1.523(4) . ?
C7 C8 1.385(4) . ?
C7 H7 0.9500 . ?
C8 C9 1.384(4) . ?
C8 H8 0.9500 . ?
C9 C10 1.390(4) . ?
C9 H9 0.9500 . ?
C10 C11 1.514(4) . ?
C11 C12 1.525(5) . ?
C11 C13 1.535(4) . ?
C11 H11 1.0000 . ?
C12 H12A 0.9800 . ?
C12 H12B 0.9800 . ?
C12 H12C 0.9800 . ?
C13 H13A 0.9800 . ?
C13 H13B 0.9800 . ?
C13 H13C 0.9800 . ?
C14 C16 1.526(4) . ?
C14 C15 1.541(4) . ?
C14 H14 1.0000 . ?
C15 H15A 0.9800 . ?
C15 H15B 0.9800 . ?
C15 H15C 0.9800 . ?
C16 H16A 0.9800 . ?
C16 H16B 0.9800 . ?
C16 H16C 0.9800 . ?
C17 C18 1.389(5) . ?
C17 H17 0.9500 . ?
C18 C19 1.397(4) . ?
C18 H18 0.9500 . ?
C19 C20 1.376(4) . ?
C19 H19 0.9500 . ?
C20 N1 1.366(4) . ?
C20 N4 1.390(4) . ?
C21 N5 1.375(4) . ?
C21 N4 1.398(4) . ?
C21 Fe1 1.918(3) . ?
C22 C23 1.342(4) . ?
C22 N5 1.399(4) . ?
C22 H22 0.9500 . ?
C23 N4 1.395(4) . ?
C23 H23 0.9500 . ?
C24 C25 1.394(4) . ?
C24 C29 1.405(4) . ?
C24 N5 1.462(4) . ?
C25 C26 1.395(4) . ?
C25 C33 1.521(4) . ?
C26 C27 1.379(5) . ?
C26 H26 0.9500 . ?
C27 C28 1.380(5) . ?
C27 H27 0.9500 . ?
C28 C29 1.386(4) . ?
C28 H28 0.9500 . ?
C29 C30 1.523(4) . ?
C30 C31 1.525(5) . ?
C30 C32 1.540(4) . ?
C30 H30 1.0000 . ?
C31 H31A 0.9800 . ?
C31 H31B 0.9800 . ?
C31 H31C 0.9800 . ?
C32 H32A 0.9800 . ?
C32 H32B 0.9800 . ?
C32 H32C 0.9800 . ?
C33 C35 1.527(5) . ?
C33 C34 1.534(5) . ?
C33 H33 1.0000 . ?
C34 H34A 0.9800 . ?
C34 H34B 0.9800 . ?
C34 H34C 0.9800 . ?
C35 H35A 0.9800 . ?
C35 H35B 0.9800 . ?
C35 H35C 0.9800 . ?
C36 O1 1.161(4) . ?
C36 Fe1 1.767(4) . ?
C37 O2 1.165(4) . ?
C37 Fe1 1.746(3) . ?
C38 C43 1.363(5) . ?
C38 C39 1.381(5) . ?
C38 H38 0.9500 . ?
C39 C40 1.368(5) . ?
C39 H39 0.9500 . ?
C40 C41 1.382(6) . ?
C40 H40 0.9500 . ?
C41 C42 1.389(6) . ?
C41 H41 0.9500 . ?
C42 C43 1.386(5) . ?
C42 H42 0.9500 . ?
C43 H43 0.9500 . ?
C44 C46 1.338(7) . ?
C44 C45 1.357(7) . ?
C44 H44 0.9500 . ?
C45 C46 1.357(7) 5 ?
C45 H45 0.9500 . ?
C46 C45 1.357(7) 5 ?
C46 H46 0.9500 . ?
Fe1 N1 1.925(2) . ?
